data_7059453
loop_
_publ_author_name
'Godugu, Kumar'
'Gundala, Thrivikram Reddy'
'Bodapati, Ramakrishna'
'Yadala, Venkata Divya Sri'
'Loka, Subramanyam Sarma'
'Nallagondu, Chinna Gangi Reddy'

_publ_section_title
;
 Synthesis, photophysical and electrochemical properties of
 donor--acceptor type hydrazinyl thiazolyl coumarins
;
_journal_issue 17
_journal_name_full 'New Journal of Chemistry'
_journal_page_first 7007
_journal_page_last 7016
_journal_paper_doi 10.1039/D0NJ00082E
_journal_volume 44
_journal_year 2020
_chemical_formula_moiety 'C20 H15 N3 O3 S'
_chemical_formula_sum 'C20 H15 N3 O3 S'
_chemical_formula_weight 377.41
_chemical_melting_point 514.6(5)
_chemical_name_systematic (E)-3-(2-(2-(4-methoxybenzylidene)hydrazinyl)thiazol-4-yl)-2H-chromen-2-one
_space_group_crystal_system monoclinic
_space_group_IT_number 14
_space_group_name_Hall '-P 2ybc'
_space_group_name_H-M_alt 'P 1 21/c 1'
_atom_sites_solution_hydrogens geom
_atom_sites_solution_primary iterative
_audit_creation_date 2019-09-03
_audit_creation_method
;
Olex2 1.3-ac4
(compiled 2018.12.18 svn.r3554 for Rigaku Oxford Diffraction, GUI svn.r1)
;
_audit_update_record
;
2019-09-10 deposited with the CCDC.	2020-03-30 downloaded from the CCDC.
;
_cell_angle_alpha 90
_cell_angle_beta 115.387(7)
_cell_angle_gamma 90
_cell_formula_units_Z 8
_cell_length_a 13.1185(7)
_cell_length_b 20.3561(7)
_cell_length_c 14.7486(10)
_cell_measurement_reflns_used 6263
_cell_measurement_temperature 293(2)
_cell_measurement_theta_max 26.5060
_cell_measurement_theta_min 2.2720
_cell_volume 3558.2(4)
_computing_cell_refinement 'CrysAlisPro 1.171.40.35a (Rigaku OD, 2018)'
_computing_data_collection 'CrysAlisPro 1.171.40.35a (Rigaku OD, 2018)'
_computing_data_reduction 'CrysAlisPro 1.171.40.35a (Rigaku OD, 2018)'
_computing_molecular_graphics 'Olex2 (Dolomanov et al., 2009)'
_computing_publication_material 'Olex2 (Dolomanov et al., 2009)'
_computing_structure_refinement 'ShelXL (Sheldrick, 2015)'
_computing_structure_solution 'olex2.solve (Bourhis et al., 2015)'
_diffrn_ambient_temperature 293(2)
_diffrn_measured_fraction_theta_full 1.000
_diffrn_measured_fraction_theta_max 1.000
_diffrn_measurement_device_type 'XtaLAB Synergy, Single source at offset/far, HyPix3000'
_diffrn_radiation_type MoK\a
_diffrn_radiation_wavelength 0.71073
_diffrn_reflns_av_R_equivalents 0.0642
_diffrn_reflns_av_unetI/netI 0.0682
_diffrn_reflns_Laue_measured_fraction_full 1.000
_diffrn_reflns_Laue_measured_fraction_max 1.000
_diffrn_reflns_limit_h_max 15
_diffrn_reflns_limit_h_min -15
_diffrn_reflns_limit_k_max 24
_diffrn_reflns_limit_k_min -24
_diffrn_reflns_limit_l_max 17
_diffrn_reflns_limit_l_min -17
_diffrn_reflns_number 33901
_diffrn_reflns_point_group_measured_fraction_full 1.000
_diffrn_reflns_point_group_measured_fraction_max 1.000
_diffrn_reflns_theta_full 24.998
_diffrn_reflns_theta_max 24.998
_diffrn_reflns_theta_min 1.988
_exptl_absorpt_coefficient_mu 0.209
_exptl_crystal_colour golden-yellow
_exptl_crystal_density_diffrn 1.409
_exptl_crystal_description needle
_exptl_crystal_F_000 1568
_exptl_crystal_preparation Luminescent
_exptl_crystal_recrystallization_method 'Re-crystallisation from solvent: Methanol and few drops of DMSO'
_exptl_crystal_size_max 0.465
_exptl_crystal_size_mid 0.152
_exptl_crystal_size_min 0.053
_refine_diff_density_max 1.034
_refine_diff_density_min -0.280
_refine_diff_density_rms 0.110
_refine_ls_extinction_method none
_refine_ls_goodness_of_fit_ref 0.914
_refine_ls_hydrogen_treatment constr
_refine_ls_matrix_type full
_refine_ls_number_parameters 489
_refine_ls_number_reflns 6260
_refine_ls_number_restraints 0
_refine_ls_restrained_S_all 0.914
_refine_ls_R_factor_all 0.1842
_refine_ls_R_factor_gt 0.0878
_refine_ls_shift/su_max 0.000
_refine_ls_shift/su_mean 0.000
_refine_ls_structure_factor_coef Fsqd
_refine_ls_weighting_details 'w=1/[\s^2^(Fo^2^)+(0.1475P)^2^] where P=(Fo^2^+2Fc^2^)/3'
_refine_ls_weighting_scheme calc
_refine_ls_wR_factor_gt 0.2082
_refine_ls_wR_factor_ref 0.2701
_reflns_Friedel_coverage 0.000
_reflns_number_gt 2624
_reflns_number_total 6260
_reflns_threshold_expression 'I > 2\s(I)'
_cod_data_source_file d0nj00082e2.cif
_cod_data_source_block skd19a
_cod_depositor_comments
;
The following automatic conversions were performed:

data item '_chemical_melting_point' value '241-242 \%C' was changed
to '514.6(5)' -- it was converted from degrees Celsius (C) to kelvins
(K), the average value was taken and precision was estimated.

Automatic conversion script
Id: cif_fix_values 7556 2019-12-06 15:28:31Z antanas 

 Adding full bibliography for 7059453.cif.

 Adding full bibliography for 7059453.cif.
;
_cod_database_code 7059453
_shelx_shelxl_version_number 2018/1
_shelx_space_group_comment
;
The symmetry employed for this shelxl refinement is uniquely defined
by the following loop, which should always be used as a source of
symmetry information in preference to the above space-group names.
They are only intended as comments.
;
_olex2_refinement_description
;
1. Fixed Uiso
 At 1.2 times of:
  All C(H) groups, All N(H) groups
 At 1.5 times of:
  All C(H,H,H) groups
2.a Aromatic/amide H refined with riding coordinates:
 N5(H5), N2(H2), C28(H28), C15(H15), C35(H35), C8(H8), C38(H38), C33(H33),
 C39(H39), C18(H18), C36(H36), C23(H23), C13(H13), C16(H16), C19(H19), C3(H3),
 C24(H24), C31(H31), C6(H6), C26(H26), C4(H4), C25(H25), C5(H5A), C11(H11)
2.b Idealised Me refined as rotating group:
 C40(H40A,H40B,H40C), C20(H20A,H20B,H20C)
;
_olex2_submission_special_instructions 'No special instructions were received'

loop_
_space_group_symop_operation_xyz
'x, y, z'
'-x, y+1/2, -z+1/2'
'-x, -y, -z'
'x, -y-1/2, z-1/2'

loop_
_atom_site_label
_atom_site_type_symbol
_atom_site_fract_x
_atom_site_fract_y
_atom_site_fract_z
_atom_site_U_iso_or_equiv
_atom_site_adp_type
_atom_site_occupancy
_atom_site_site_symmetry_order
_atom_site_calc_flag
_atom_site_refinement_flags_posn
_atom_site_refinement_flags_adp
_atom_site_refinement_flags_occupancy
_atom_site_disorder_assembly
_atom_site_disorder_group
S2 S 0.61044(11) 0.31497(6) 0.64303(10) 0.0662(5) Uani 1 1 d . . . . .
S1 S -0.10717(12) 0.49158(7) 0.36314(11) 0.0733(5) Uani 1 1 d . . . . .
O1 O -0.1134(3) 0.78844(16) 0.3415(2) 0.0636(9) Uani 1 1 d . . . . .
O4 O 0.6038(3) 0.61271(17) 0.6400(2) 0.0652(10) Uani 1 1 d . . . . .
O6 O 0.4795(3) -0.09352(16) 0.6078(3) 0.0784(11) Uani 1 1 d . . . . .
O3 O 0.0197(3) 0.08419(16) 0.3991(3) 0.0804(11) Uani 1 1 d . . . . .
N1 N 0.0518(3) 0.57087(19) 0.3720(3) 0.0567(11) Uani 1 1 d . . . . .
N3 N 0.0638(4) 0.3963(2) 0.3904(3) 0.0619(11) Uani 1 1 d . . . . .
N4 N 0.4466(3) 0.39325(19) 0.6236(3) 0.0572(11) Uani 1 1 d . . . . .
N6 N 0.4447(3) 0.21936(19) 0.6244(3) 0.0602(11) Uani 1 1 d . . . . .
O5 O 0.7126(3) 0.52637(17) 0.6598(3) 0.0918(13) Uani 1 1 d . . . . .
N5 N 0.4050(3) 0.28152(19) 0.6243(3) 0.0707(12) Uani 1 1 d . . . . .
H5 H 0.338922 0.288429 0.621166 0.085 Uiso 1 1 calc R . . . .
O2 O -0.2209(3) 0.70314(17) 0.3238(3) 0.0851(12) Uani 1 1 d . . . . .
N2 N 0.1009(4) 0.4590(2) 0.3883(3) 0.0717(13) Uani 1 1 d . . . . .
H2 H 0.168281 0.466496 0.395003 0.086 Uiso 1 1 calc R . . . .
C32 C 0.4746(4) 0.3312(3) 0.6292(3) 0.0572(13) Uani 1 1 d . . . . .
C30 C 0.5366(4) 0.4319(2) 0.6302(3) 0.0514(12) Uani 1 1 d . . . . .
C37 C 0.4644(4) -0.0287(2) 0.6166(3) 0.0555(13) Uani 1 1 d . . . . .
C17 C 0.0397(4) 0.1501(3) 0.3973(3) 0.0576(13) Uani 1 1 d . . . . .
C34 C 0.4108(4) 0.1032(2) 0.6261(3) 0.0529(12) Uani 1 1 d . . . . .
C14 C 0.0989(4) 0.2812(2) 0.3988(3) 0.0581(13) Uani 1 1 d . . . . .
C10 C -0.0416(4) 0.6084(2) 0.3599(3) 0.0572(13) Uani 1 1 d . . . . .
C28 C 0.4220(4) 0.5322(2) 0.6088(3) 0.0546(13) Uani 1 1 d . . . . .
H28 H 0.359927 0.505634 0.597333 0.065 Uiso 1 1 calc R . . . .
C27 C 0.4081(4) 0.6019(2) 0.6078(3) 0.0515(12) Uani 1 1 d . . . . .
C22 C 0.5020(4) 0.6408(2) 0.6255(3) 0.0566(13) Uani 1 1 d . . . . .
C7 C 0.0802(4) 0.7788(2) 0.3703(3) 0.0592(13) Uani 1 1 d . . . . .
C29 C 0.5214(4) 0.5031(2) 0.6258(3) 0.0524(12) Uani 1 1 d . . . . .
C12 C 0.0265(4) 0.5090(3) 0.3752(4) 0.0647(15) Uani 1 1 d . . . . .
C15 C -0.0064(4) 0.2643(2) 0.3903(4) 0.0651(14) Uani 1 1 d . . . . .
H15 H -0.058166 0.296959 0.384965 0.078 Uiso 1 1 calc R . . . .
C2 C -0.0113(5) 0.8179(2) 0.3554(4) 0.0608(14) Uani 1 1 d . . . . .
C35 C 0.5181(4) 0.0842(2) 0.6407(3) 0.0621(14) Uani 1 1 d . . . . .
H35 H 0.573228 0.116226 0.654125 0.075 Uiso 1 1 calc R . . . .
C8 C 0.0672(4) 0.7099(2) 0.3701(3) 0.0582(13) Uani 1 1 d . . . . .
H8 H 0.128860 0.683685 0.379184 0.070 Uiso 1 1 calc R . . . .
C38 C 0.3579(4) -0.0114(2) 0.6045(4) 0.0674(14) Uani 1 1 d . . . . .
H38 H 0.303703 -0.043750 0.593015 0.081 Uiso 1 1 calc R . . . .
C33 C 0.3798(4) 0.1718(2) 0.6274(3) 0.0617(14) Uani 1 1 d . . . . .
H33 H 0.312141 0.181844 0.630366 0.074 Uiso 1 1 calc R . . . .
C39 C 0.3310(4) 0.0537(2) 0.6094(3) 0.0611(13) Uani 1 1 d . . . . .
H39 H 0.258870 0.064664 0.601518 0.073 Uiso 1 1 calc R . . . .
C9 C -0.0300(4) 0.6802(2) 0.3574(3) 0.0551(13) Uani 1 1 d . . . . .
C18 C 0.1445(4) 0.1656(3) 0.4049(4) 0.0679(14) Uani 1 1 d . . . . .
H18 H 0.195545 0.132528 0.409632 0.081 Uiso 1 1 calc R . . . .
C36 C 0.5457(4) 0.0193(2) 0.6361(3) 0.0624(14) Uani 1 1 d . . . . .
H36 H 0.618373 0.007949 0.645981 0.075 Uiso 1 1 calc R . . . .
C23 C 0.5003(5) 0.7078(3) 0.6291(4) 0.0698(15) Uani 1 1 d . . . . .
H23 H 0.564424 0.732089 0.639569 0.084 Uiso 1 1 calc R . . . .
C21 C 0.6193(4) 0.5454(3) 0.6438(4) 0.0627(14) Uani 1 1 d . . . . .
C13 C 0.1320(5) 0.3509(2) 0.3986(4) 0.0681(15) Uani 1 1 d . . . . .
H13 H 0.203784 0.361026 0.404688 0.082 Uiso 1 1 calc R . . . .
C1 C -0.1266(4) 0.7221(2) 0.3409(4) 0.0607(14) Uani 1 1 d . . . . .
C16 C -0.0360(4) 0.1984(3) 0.3896(4) 0.0673(14) Uani 1 1 d . . . . .
H16 H -0.107303 0.187306 0.383877 0.081 Uiso 1 1 calc R . . . .
C19 C 0.1739(4) 0.2309(3) 0.4057(3) 0.0663(14) Uani 1 1 d . . . . .
H19 H 0.245138 0.241449 0.410844 0.080 Uiso 1 1 calc R . . . .
C3 C -0.0105(5) 0.8852(3) 0.3544(4) 0.0728(16) Uani 1 1 d . . . . .
H3 H -0.074828 0.909099 0.344731 0.087 Uiso 1 1 calc R . . . .
C24 C 0.4034(5) 0.7384(2) 0.6171(4) 0.0733(16) Uani 1 1 d . . . . .
H24 H 0.401196 0.783881 0.621407 0.088 Uiso 1 1 calc R . . . .
C31 C 0.6298(4) 0.3974(2) 0.6407(3) 0.0597(13) Uani 1 1 d . . . . .
H31 H 0.696432 0.416634 0.645974 0.072 Uiso 1 1 calc R . . . .
C6 C 0.1788(5) 0.8124(3) 0.3848(4) 0.0713(15) Uani 1 1 d . . . . .
H6 H 0.243498 0.788585 0.395389 0.086 Uiso 1 1 calc R . . . .
C26 C 0.3094(4) 0.6339(3) 0.5942(4) 0.0710(15) Uani 1 1 d . . . . .
H26 H 0.244481 0.609972 0.582306 0.085 Uiso 1 1 calc R . . . .
C4 C 0.0873(5) 0.9163(3) 0.3680(4) 0.0764(16) Uani 1 1 d . . . . .
H4 H 0.090054 0.961908 0.366725 0.092 Uiso 1 1 calc R . . . .
C25 C 0.3083(5) 0.7017(3) 0.5985(4) 0.0768(16) Uani 1 1 d . . . . .
H25 H 0.241714 0.723087 0.588685 0.092 Uiso 1 1 calc R . . . .
C5 C 0.1823(5) 0.8797(3) 0.3837(4) 0.0788(17) Uani 1 1 d . . . . .
H5A H 0.249000 0.900893 0.393536 0.095 Uiso 1 1 calc R . . . .
C11 C -0.1318(4) 0.5742(2) 0.3554(3) 0.0683(15) Uani 1 1 d . . . . .
H11 H -0.199005 0.593281 0.348945 0.082 Uiso 1 1 calc R . . . .
C40 C 0.5895(5) -0.1142(3) 0.6216(4) 0.0893(19) Uani 1 1 d . . . . .
H40A H 0.611693 -0.089896 0.577182 0.134 Uiso 1 1 calc GR . . . .
H40B H 0.588014 -0.160266 0.606920 0.134 Uiso 1 1 calc GR . . . .
H40C H 0.642571 -0.106403 0.689771 0.134 Uiso 1 1 calc GR . . . .
C20 C -0.0933(5) 0.0640(3) 0.3742(4) 0.103(2) Uani 1 1 d . . . . .
H20A H -0.140313 0.074443 0.305284 0.154 Uiso 1 1 calc GR . . . .
H20B H -0.120681 0.086397 0.416584 0.154 Uiso 1 1 calc GR . . . .
H20C H -0.094845 0.017410 0.383998 0.154 Uiso 1 1 calc GR . . . .

loop_
_atom_site_aniso_label
_atom_site_aniso_U_11
_atom_site_aniso_U_22
_atom_site_aniso_U_33
_atom_site_aniso_U_23
_atom_site_aniso_U_13
_atom_site_aniso_U_12
S2 0.0646(9) 0.0545(9) 0.0894(11) 0.0013(7) 0.0425(8) 0.0094(7)
S1 0.0684(10) 0.0641(10) 0.1001(12) -0.0022(8) 0.0484(9) -0.0111(7)
O1 0.051(2) 0.055(2) 0.087(3) -0.0062(18) 0.0321(19) 0.0047(17)
O4 0.055(2) 0.060(2) 0.086(3) 0.0039(18) 0.0352(19) -0.0028(17)
O6 0.083(3) 0.046(2) 0.110(3) -0.001(2) 0.045(2) 0.0031(19)
O3 0.077(3) 0.043(2) 0.123(3) 0.009(2) 0.044(2) -0.0006(19)
N1 0.067(3) 0.042(3) 0.070(3) -0.002(2) 0.039(2) 0.005(2)
N3 0.067(3) 0.051(3) 0.076(3) 0.003(2) 0.038(2) -0.002(2)
N4 0.063(3) 0.045(3) 0.070(3) 0.000(2) 0.034(2) -0.001(2)
N6 0.067(3) 0.043(3) 0.075(3) -0.007(2) 0.034(2) 0.005(2)
O5 0.067(3) 0.074(3) 0.153(4) 0.011(2) 0.064(3) 0.004(2)
N5 0.063(3) 0.047(3) 0.111(4) -0.007(2) 0.046(3) -0.002(2)
O2 0.057(2) 0.079(3) 0.124(3) -0.021(2) 0.044(2) -0.001(2)
N2 0.066(3) 0.051(3) 0.110(4) -0.001(3) 0.050(3) -0.004(2)
C32 0.060(3) 0.052(3) 0.062(3) 0.001(3) 0.028(3) 0.009(3)
C30 0.063(3) 0.044(3) 0.055(3) 0.004(2) 0.032(3) 0.008(3)
C37 0.065(4) 0.038(3) 0.067(3) -0.002(2) 0.033(3) -0.002(2)
C17 0.054(3) 0.059(4) 0.060(3) 0.007(3) 0.025(3) 0.003(3)
C34 0.056(3) 0.045(3) 0.065(3) -0.002(2) 0.033(3) -0.002(2)
C14 0.059(3) 0.057(3) 0.064(3) 0.005(3) 0.031(3) 0.009(3)
C10 0.063(3) 0.051(3) 0.064(3) -0.002(3) 0.034(3) -0.004(3)
C28 0.053(3) 0.053(3) 0.062(3) 0.002(2) 0.028(3) 0.002(2)
C27 0.055(3) 0.046(3) 0.054(3) 0.003(2) 0.024(3) -0.001(2)
C22 0.062(3) 0.051(3) 0.062(3) 0.002(2) 0.032(3) -0.001(3)
C7 0.067(4) 0.050(3) 0.064(3) -0.002(3) 0.031(3) 0.005(3)
C29 0.057(3) 0.044(3) 0.065(3) 0.004(2) 0.034(3) -0.002(2)
C12 0.076(4) 0.061(4) 0.072(4) 0.000(3) 0.046(3) -0.006(3)
C15 0.059(3) 0.054(3) 0.094(4) 0.006(3) 0.044(3) 0.010(3)
C2 0.081(4) 0.048(3) 0.058(3) -0.003(3) 0.034(3) 0.000(3)
C35 0.056(3) 0.057(3) 0.073(4) -0.009(3) 0.028(3) -0.010(3)
C8 0.059(3) 0.056(3) 0.066(3) -0.002(3) 0.032(3) 0.004(3)
C38 0.069(4) 0.051(3) 0.087(4) -0.009(3) 0.038(3) -0.013(3)
C33 0.059(3) 0.053(3) 0.074(4) -0.006(3) 0.030(3) 0.004(3)
C39 0.059(3) 0.051(3) 0.082(4) -0.001(3) 0.039(3) -0.001(3)
C9 0.052(3) 0.064(4) 0.052(3) -0.006(2) 0.025(3) 0.002(3)
C18 0.060(3) 0.062(4) 0.082(4) 0.009(3) 0.031(3) 0.021(3)
C36 0.054(3) 0.050(3) 0.082(4) -0.006(3) 0.028(3) -0.006(3)
C23 0.076(4) 0.047(4) 0.082(4) 0.004(3) 0.030(3) -0.001(3)
C21 0.060(4) 0.058(4) 0.084(4) 0.005(3) 0.043(3) -0.002(3)
C13 0.069(4) 0.057(4) 0.084(4) 0.002(3) 0.038(3) -0.008(3)
C1 0.064(4) 0.049(4) 0.076(4) -0.007(3) 0.036(3) 0.003(3)
C16 0.062(3) 0.064(4) 0.084(4) 0.006(3) 0.039(3) 0.006(3)
C19 0.048(3) 0.068(4) 0.085(4) 0.009(3) 0.030(3) 0.007(3)
C3 0.079(4) 0.060(4) 0.085(4) -0.005(3) 0.040(3) 0.010(3)
C24 0.094(5) 0.039(3) 0.083(4) 0.000(3) 0.034(4) 0.000(3)
C31 0.061(3) 0.045(3) 0.081(4) 0.001(3) 0.038(3) 0.000(2)
C6 0.074(4) 0.059(4) 0.086(4) 0.001(3) 0.039(3) -0.002(3)
C26 0.058(3) 0.058(4) 0.099(4) 0.007(3) 0.035(3) 0.002(3)
C4 0.086(5) 0.058(4) 0.090(4) 0.002(3) 0.043(4) 0.002(3)
C25 0.077(4) 0.058(4) 0.093(4) 0.009(3) 0.035(4) 0.014(3)
C5 0.080(4) 0.058(4) 0.111(5) 0.002(3) 0.052(4) -0.011(3)
C11 0.059(3) 0.064(4) 0.093(4) -0.005(3) 0.043(3) -0.006(3)
C40 0.090(5) 0.052(4) 0.131(5) 0.013(3) 0.052(4) 0.018(3)
C20 0.084(5) 0.069(4) 0.156(6) -0.018(4) 0.052(4) -0.018(3)

loop_
_atom_type_symbol
_atom_type_description
_atom_type_scat_dispersion_real
_atom_type_scat_dispersion_imag
_atom_type_scat_source
C C 0.0033 0.0016 'International Tables Vol C Tables 4.2.6.8 and 6.1.1.4'
H H 0.0000 0.0000 'International Tables Vol C Tables 4.2.6.8 and 6.1.1.4'
N N 0.0061 0.0033 'International Tables Vol C Tables 4.2.6.8 and 6.1.1.4'
O O 0.0106 0.0060 'International Tables Vol C Tables 4.2.6.8 and 6.1.1.4'
S S 0.1246 0.1234 'International Tables Vol C Tables 4.2.6.8 and 6.1.1.4'

loop_
_geom_angle_atom_site_label_1
_geom_angle_atom_site_label_2
_geom_angle_atom_site_label_3
_geom_angle
_geom_angle_site_symmetry_1
_geom_angle_site_symmetry_3
_geom_angle_publ_flag
C31 S2 C32 88.0(2) . . ?
C11 S1 C12 87.7(3) . . ?
C1 O1 C2 122.5(4) . . ?
C21 O4 C22 122.2(4) . . ?
C37 O6 C40 117.1(4) . . ?
C17 O3 C20 117.6(4) . . ?
C12 N1 C10 108.1(4) . . ?
C13 N3 N2 116.2(4) . . ?
C32 N4 C30 109.7(4) . . ?
C33 N6 N5 115.7(4) . . ?
N6 N5 H5 121.7 . . ?
C32 N5 N6 116.5(4) . . ?
C32 N5 H5 121.7 . . ?
N3 N2 H2 121.4 . . ?
C12 N2 N3 117.2(4) . . ?
C12 N2 H2 121.4 . . ?
N4 C32 S2 115.9(4) . . ?
N4 C32 N5 123.9(4) . . ?
N5 C32 S2 120.2(4) . . ?
N4 C30 C29 117.7(4) . . ?
C31 C30 N4 114.2(4) . . ?
C31 C30 C29 128.1(4) . . ?
O6 C37 C38 114.9(4) . . ?
O6 C37 C36 125.4(5) . . ?
C38 C37 C36 119.7(5) . . ?
C18 C17 O3 114.7(5) . . ?
C16 C17 O3 124.6(5) . . ?
C16 C17 C18 120.7(5) . . ?
C35 C34 C33 122.4(4) . . ?
C35 C34 C39 117.5(4) . . ?
C39 C34 C33 120.1(4) . . ?
C15 C14 C13 121.5(4) . . ?
C15 C14 C19 118.2(5) . . ?
C19 C14 C13 120.3(5) . . ?
N1 C10 C9 117.0(4) . . ?
C11 C10 N1 115.4(5) . . ?
C11 C10 C9 127.5(5) . . ?
C27 C28 H28 118.5 . . ?
C29 C28 H28 118.5 . . ?
C29 C28 C27 123.0(4) . . ?
C22 C27 C28 117.7(4) . . ?
C26 C27 C28 125.1(4) . . ?
C26 C27 C22 117.1(5) . . ?
O4 C22 C27 120.8(4) . . ?
C23 C22 O4 116.0(5) . . ?
C23 C22 C27 123.2(5) . . ?
C2 C7 C8 118.5(5) . . ?
C2 C7 C6 115.4(5) . . ?
C6 C7 C8 126.1(5) . . ?
C30 C29 C21 118.7(4) . . ?
C28 C29 C30 123.0(4) . . ?
C28 C29 C21 118.3(4) . . ?
N1 C12 S1 117.2(4) . . ?
N1 C12 N2 123.1(5) . . ?
N2 C12 S1 119.7(4) . . ?
C14 C15 H15 119.8 . . ?
C14 C15 C16 120.5(5) . . ?
C16 C15 H15 119.8 . . ?
C7 C2 O1 119.3(5) . . ?
C3 C2 O1 116.0(5) . . ?
C3 C2 C7 124.7(5) . . ?
C34 C35 H35 119.0 . . ?
C36 C35 C34 122.0(5) . . ?
C36 C35 H35 119.0 . . ?
C7 C8 H8 118.3 . . ?
C9 C8 C7 123.5(5) . . ?
C9 C8 H8 118.3 . . ?
C37 C38 H38 119.8 . . ?
C37 C38 C39 120.4(5) . . ?
C39 C38 H38 119.8 . . ?
N6 C33 C34 121.5(4) . . ?
N6 C33 H33 119.3 . . ?
C34 C33 H33 119.3 . . ?
C34 C39 H39 119.6 . . ?
C38 C39 C34 120.8(4) . . ?
C38 C39 H39 119.6 . . ?
C8 C9 C10 122.9(4) . . ?
C8 C9 C1 117.5(5) . . ?
C1 C9 C10 119.6(4) . . ?
C17 C18 H18 120.4 . . ?
C17 C18 C19 119.3(5) . . ?
C19 C18 H18 120.4 . . ?
C37 C36 H36 120.3 . . ?
C35 C36 C37 119.4(5) . . ?
C35 C36 H36 120.3 . . ?
C22 C23 H23 120.6 . . ?
C24 C23 C22 118.9(5) . . ?
C24 C23 H23 120.6 . . ?
O4 C21 C29 118.0(4) . . ?
O5 C21 O4 116.5(4) . . ?
O5 C21 C29 125.5(5) . . ?
N3 C13 C14 120.4(5) . . ?
N3 C13 H13 119.8 . . ?
C14 C13 H13 119.8 . . ?
O1 C1 C9 118.8(4) . . ?
O2 C1 O1 115.6(4) . . ?
O2 C1 C9 125.6(5) . . ?
C17 C16 C15 120.0(5) . . ?
C17 C16 H16 120.0 . . ?
C15 C16 H16 120.0 . . ?
C14 C19 H19 119.3 . . ?
C18 C19 C14 121.4(5) . . ?
C18 C19 H19 119.3 . . ?
C2 C3 H3 120.9 . . ?
C4 C3 C2 118.2(5) . . ?
C4 C3 H3 120.9 . . ?
C23 C24 H24 120.1 . . ?
C23 C24 C25 119.7(5) . . ?
C25 C24 H24 120.1 . . ?
S2 C31 H31 123.9 . . ?
C30 C31 S2 112.2(4) . . ?
C30 C31 H31 123.9 . . ?
C7 C6 H6 119.3 . . ?
C5 C6 C7 121.3(5) . . ?
C5 C6 H6 119.3 . . ?
C27 C26 H26 120.3 . . ?
C25 C26 C27 119.4(5) . . ?
C25 C26 H26 120.3 . . ?
C3 C4 H4 120.1 . . ?
C3 C4 C5 119.8(5) . . ?
C5 C4 H4 120.1 . . ?
C24 C25 C26 121.6(5) . . ?
C24 C25 H25 119.2 . . ?
C26 C25 H25 119.2 . . ?
C6 C5 C4 120.6(5) . . ?
C6 C5 H5A 119.7 . . ?
C4 C5 H5A 119.7 . . ?
S1 C11 H11 124.2 . . ?
C10 C11 S1 111.6(4) . . ?
C10 C11 H11 124.2 . . ?
O6 C40 H40A 109.5 . . ?
O6 C40 H40B 109.5 . . ?
O6 C40 H40C 109.5 . . ?
H40A C40 H40B 109.5 . . ?
H40A C40 H40C 109.5 . . ?
H40B C40 H40C 109.5 . . ?
O3 C20 H20A 109.5 . . ?
O3 C20 H20B 109.5 . . ?
O3 C20 H20C 109.5 . . ?
H20A C20 H20B 109.5 . . ?
H20A C20 H20C 109.5 . . ?
H20B C20 H20C 109.5 . . ?

loop_
_geom_bond_atom_site_label_1
_geom_bond_atom_site_label_2
_geom_bond_distance
_geom_bond_site_symmetry_2
_geom_bond_publ_flag
S2 C32 1.737(5) . ?
S2 C31 1.699(4) . ?
S1 C12 1.722(5) . ?
S1 C11 1.707(5) . ?
O1 C2 1.401(6) . ?
O1 C1 1.361(5) . ?
O4 C22 1.383(5) . ?
O4 C21 1.382(5) . ?
O6 C37 1.349(5) . ?
O6 C40 1.432(5) . ?
O3 C17 1.369(5) . ?
O3 C20 1.427(6) . ?
N1 C10 1.390(5) . ?
N1 C12 1.309(6) . ?
N3 N2 1.371(5) . ?
N3 C13 1.256(6) . ?
N4 C32 1.308(5) . ?
N4 C30 1.387(5) . ?
N6 N5 1.368(5) . ?
N6 C33 1.303(5) . ?
O5 C21 1.207(5) . ?
N5 H5 0.8600 . ?
N5 C32 1.343(6) . ?
O2 C1 1.215(5) . ?
N2 H2 0.8600 . ?
N2 C12 1.365(6) . ?
C30 C29 1.460(6) . ?
C30 C31 1.361(6) . ?
C37 C38 1.376(6) . ?
C37 C36 1.383(6) . ?
C17 C18 1.368(6) . ?
C17 C16 1.367(6) . ?
C34 C35 1.384(6) . ?
C34 C33 1.457(6) . ?
C34 C39 1.396(6) . ?
C14 C15 1.376(6) . ?
C14 C13 1.484(6) . ?
C14 C19 1.393(6) . ?
C10 C9 1.471(6) . ?
C10 C11 1.350(6) . ?
C28 H28 0.9300 . ?
C28 C27 1.429(6) . ?
C28 C29 1.354(6) . ?
C27 C22 1.392(6) . ?
C27 C26 1.385(6) . ?
C22 C23 1.365(6) . ?
C7 C2 1.377(6) . ?
C7 C8 1.412(6) . ?
C7 C6 1.396(6) . ?
C29 C21 1.473(6) . ?
C15 H15 0.9300 . ?
C15 C16 1.395(6) . ?
C2 C3 1.370(6) . ?
C35 H35 0.9300 . ?
C35 C36 1.379(6) . ?
C8 H8 0.9300 . ?
C8 C9 1.351(6) . ?
C38 H38 0.9300 . ?
C38 C39 1.380(6) . ?
C33 H33 0.9300 . ?
C39 H39 0.9300 . ?
C9 C1 1.459(6) . ?
C18 H18 0.9300 . ?
C18 C19 1.383(6) . ?
C36 H36 0.9300 . ?
C23 H23 0.9300 . ?
C23 C24 1.357(6) . ?
C13 H13 0.9300 . ?
C16 H16 0.9300 . ?
C19 H19 0.9300 . ?
C3 H3 0.9300 . ?
C3 C4 1.366(7) . ?
C24 H24 0.9300 . ?
C24 C25 1.376(7) . ?
C31 H31 0.9300 . ?
C6 H6 0.9300 . ?
C6 C5 1.371(6) . ?
C26 H26 0.9300 . ?
C26 C25 1.382(6) . ?
C4 H4 0.9300 . ?
C4 C5 1.383(7) . ?
C25 H25 0.9300 . ?
C5 H5A 0.9300 . ?
C11 H11 0.9300 . ?
C40 H40A 0.9600 . ?
C40 H40B 0.9600 . ?
C40 H40C 0.9600 . ?
C20 H20A 0.9600 . ?
C20 H20B 0.9600 . ?
C20 H20C 0.9600 . ?
